data_7217522
loop_
_publ_author_name
'Ding, Tao'
'Ren, Li-Di'
'Du, Xiao-Di'
'Quan, Li'
'Gao, Zi-Wei'
'Zhang, Wei-Qiang'
'Zheng, Chang-Zheng'

_publ_section_title
;
 Six new coordination polymers based on a tritopic pyridyldicarboxylate
 ligand: structural, magnetic and sorption properties
;
_journal_issue 33
_journal_name_full CrystEngComm
_journal_page_first 7790
_journal_paper_doi 10.1039/C4CE00890A
_journal_volume 16
_journal_year 2014
_chemical_formula_sum 'C155 H111 Co10 N9 O43'
_chemical_formula_weight 3376.83
_chemical_name_systematic
; 
 ? 
;
_space_group_IT_number 14
_symmetry_cell_setting monoclinic
_symmetry_space_group_name_Hall '-P 2ybc'
_symmetry_space_group_name_H-M 'P 1 21/c 1'
_atom_sites_solution_hydrogens geom
_atom_sites_solution_primary direct
_atom_sites_solution_secondary difmap
_audit_creation_method SHELXL-97
_cell_angle_alpha 90.00
_cell_angle_beta 98.5350(10)
_cell_angle_gamma 90.00
_cell_formula_units_Z 2
_cell_length_a 18.7481(18)
_cell_length_b 20.0714(19)
_cell_length_c 32.865(3)
_cell_measurement_reflns_used 9915
_cell_measurement_temperature 296(2)
_cell_measurement_theta_max 26.428
_cell_measurement_theta_min 3.369
_cell_volume 12230(2)
_computing_structure_refinement 'SHELXL-97 (Sheldrick, 1997)'
_computing_structure_solution 'SHELXS-97 (Sheldrick, 1990)'
_diffrn_ambient_temperature 296(2)
_diffrn_measured_fraction_theta_full 0.998
_diffrn_measured_fraction_theta_max 0.998
_diffrn_radiation_monochromator graphite
_diffrn_radiation_source 'fine-focus sealed tube'
_diffrn_radiation_type MoK\a
_diffrn_radiation_wavelength 0.71073
_diffrn_reflns_av_R_equivalents 0.0798
_diffrn_reflns_av_sigmaI/netI 0.0861
_diffrn_reflns_limit_h_max 22
_diffrn_reflns_limit_h_min -22
_diffrn_reflns_limit_k_max 15
_diffrn_reflns_limit_k_min -23
_diffrn_reflns_limit_l_max 39
_diffrn_reflns_limit_l_min -39
_diffrn_reflns_number 82996
_diffrn_reflns_theta_full 25.02
_diffrn_reflns_theta_max 25.02
_diffrn_reflns_theta_min 2.03
_exptl_absorpt_coefficient_mu 0.712
_exptl_absorpt_correction_T_max 0.9007
_exptl_absorpt_correction_T_min 0.8707
_exptl_absorpt_correction_type multi-scan
_exptl_absorpt_process_details sadabs
_exptl_crystal_colour Pink
_exptl_crystal_density_diffrn 0.917
_exptl_crystal_density_method 'not measured'
_exptl_crystal_description block
_exptl_crystal_F_000 3436
_exptl_crystal_size_max 0.20
_exptl_crystal_size_mid 0.18
_exptl_crystal_size_min 0.15
_refine_diff_density_max 1.364
_refine_diff_density_min -0.971
_refine_diff_density_rms 0.267
_refine_ls_extinction_method none
_refine_ls_goodness_of_fit_ref 1.093
_refine_ls_hydrogen_treatment constr
_refine_ls_matrix_type full
_refine_ls_number_parameters 1048
_refine_ls_number_reflns 21561
_refine_ls_number_restraints 36
_refine_ls_restrained_S_all 1.092
_refine_ls_R_factor_all 0.1164
_refine_ls_R_factor_gt 0.0640
_refine_ls_shift/su_max 0.003
_refine_ls_shift/su_mean 0.000
_refine_ls_structure_factor_coef Fsqd
_refine_ls_weighting_details 'calc w=1/[\s^2^(Fo^2^)+(0.1427P)^2^+17.9447P] where P=(Fo^2^+2Fc^2^)/3'
_refine_ls_weighting_scheme calc
_refine_ls_wR_factor_gt 0.1975
_refine_ls_wR_factor_ref 0.2584
_reflns_number_gt 14079
_reflns_number_total 21561
_reflns_threshold_expression >2sigma(I)
_cod_duplicate_entry 7216684
_cod_data_source_file c4ce00890a2.cif
_cod_data_source_block 4
_cod_original_sg_symbol_H-M P21/c
_cod_database_code 7217522

loop_
_symmetry_equiv_pos_as_xyz
'x, y, z'
'-x, y+1/2, -z+1/2'
'-x, -y, -z'
'x, -y-1/2, z-1/2'

loop_
_atom_site_label
_atom_site_type_symbol
_atom_site_fract_x
_atom_site_fract_y
_atom_site_fract_z
_atom_site_U_iso_or_equiv
_atom_site_adp_type
_atom_site_occupancy
_atom_site_symmetry_multiplicity
_atom_site_calc_flag
_atom_site_refinement_flags
_atom_site_disorder_assembly
_atom_site_disorder_group
Co1 Co 0.79112(4) 0.19191(4) 0.99918(2) 0.01385(19) Uani 1 1 d . . .
Co2 Co 0.72417(4) 0.34000(4) 1.03839(2) 0.01408(19) Uani 1 1 d . . .
Co3 Co 0.77332(4) 0.35522(4) 0.94643(2) 0.01366(19) Uani 1 1 d . . .
Co4 Co 0.82347(4) 0.20818(4) 0.90729(2) 0.01458(19) Uani 1 1 d . . .
Co5 Co 0.67761(4) 0.18940(4) 1.07593(2) 0.0152(2) Uani 1 1 d . . .
N1 N 0.8748(3) 0.1529(3) 0.86348(15) 0.0234(11) Uani 1 1 d . . .
N2 N 1.2727(2) 0.5507(2) 0.95023(15) 0.0220(11) Uani 1 1 d . . .
N3 N 0.7699(2) 0.4639(2) 0.94636(15) 0.0195(11) Uani 1 1 d . . .
N4 N 0.6226(3) 0.3625(3) 0.61996(15) 0.0236(12) Uani 1 1 d . . .
N5 N 0.8676(9) 0.9325(8) 0.0076(5) 0.074(5) Uani 0.50 1 d P . .
O1 O 0.7187(2) 0.2437(2) 0.62249(12) 0.0302(11) Uani 1 1 d . . .
O2 O 0.7838(2) 0.1659(2) 0.59561(12) 0.0250(10) Uani 1 1 d . . .
O3 O 1.1813(2) -0.1196(2) 0.95867(12) 0.0269(10) Uani 1 1 d . . .
O4 O 1.2311(2) -0.1318(2) 0.90176(14) 0.0355(12) Uani 1 1 d . . .
O5 O 0.8753(2) 0.36247(19) 0.92858(13) 0.0246(10) Uani 1 1 d . . .
O6 O 0.9206(2) 0.2596(2) 0.92213(14) 0.0273(10) Uani 1 1 d . . .
O7 O 1.6217(2) 0.2614(2) 0.94642(16) 0.0369(12) Uani 1 1 d . . .
O8 O 1.67158(19) 0.35658(19) 0.97240(12) 0.0179(9) Uani 1 1 d . . .
O9 O 1.1246(2) 0.7494(2) 0.97237(13) 0.0225(9) Uani 1 1 d . . .
O10 O 1.17523(19) 0.64882(19) 0.98681(11) 0.0165(8) Uani 1 1 d . . .
O11 O 0.4233(2) 0.7603(2) 0.94150(14) 0.0259(10) Uani 1 1 d . . .
O12 O 0.3775(2) 0.6568(2) 0.94320(13) 0.0242(10) Uani 1 1 d . . .
O13 O 0.7185(2) 0.3562(2) 0.88720(12) 0.0257(10) Uani 1 1 d . . .
O14 O 0.7722(2) 0.2685(2) 0.86071(12) 0.0303(11) Uani 1 1 d . . .
O15 O 0.2575(2) 0.6360(2) 0.59935(13) 0.0310(11) Uani 1 1 d . . .
O16 O 0.2825(2) 0.6225(2) 0.53490(12) 0.0248(10) Uani 1 1 d . . .
O1W O 0.77056(19) 0.25428(18) 0.94941(11) 0.0141(8) Uani 1 1 d . . .
O2W O 0.8747(2) 0.1490(2) 0.96320(13) 0.0255(10) Uani 1 1 d . . .
O3W O 0.71301(19) 0.23824(18) 1.02719(11) 0.0148(8) Uani 1 1 d . . .
O4W O 0.6424(2) 0.1093(2) 1.03137(13) 0.0341(11) Uani 1 1 d . . .
C1 C 0.9277(3) 0.1092(3) 0.87493(18) 0.0297(16) Uani 1 1 d . . .
H1 H 0.9433 0.1035 0.9029 0.036 Uiso 1 1 calc R . .
C2 C 0.9611(4) 0.0715(4) 0.8473(2) 0.0391(18) Uani 1 1 d . . .
C3 C 0.9395(4) 0.0833(4) 0.8051(2) 0.046(2) Uani 1 1 d . . .
H3 H 0.9611 0.0601 0.7857 0.055 Uiso 1 1 calc R . .
C4 C 0.8857(4) 0.1299(4) 0.7923(2) 0.0385(18) Uani 1 1 d . . .
C5 C 0.8546(4) 0.1620(3) 0.82315(18) 0.0297(16) Uani 1 1 d . . .
H5 H 0.8171 0.1918 0.8150 0.036 Uiso 1 1 calc R . .
C6 C 1.0177(4) 0.0227(4) 0.8638(2) 0.0411(19) Uani 1 1 d . . .
C7 C 1.0105(4) -0.0106(4) 0.8999(2) 0.054(2) Uani 1 1 d . . .
H7 H 0.9696 -0.0040 0.9123 0.065 Uiso 1 1 calc R . .
C8 C 1.0639(4) -0.0536(4) 0.9175(2) 0.052(2) Uani 1 1 d . . .
H8 H 1.0585 -0.0752 0.9419 0.063 Uiso 1 1 calc R . .
C9 C 1.1253(3) -0.0652(4) 0.89958(19) 0.0322(16) Uani 1 1 d . . .
C10 C 1.1296(4) -0.0354(4) 0.8618(2) 0.051(2) Uani 1 1 d . . .
H10 H 1.1685 -0.0448 0.8482 0.061 Uiso 1 1 calc R . .
C11 C 1.0766(4) 0.0079(4) 0.8444(2) 0.053(2) Uani 1 1 d . . .
H11 H 1.0804 0.0276 0.8192 0.064 Uiso 1 1 calc R . .
C12 C 1.1842(3) -0.1099(3) 0.92118(19) 0.0242(14) Uani 1 1 d . . .
C13 C 0.8598(4) 0.1465(4) 0.7487(2) 0.045(2) Uani 1 1 d . . .
C14 C 0.8613(6) 0.1055(5) 0.7171(2) 0.078(4) Uani 1 1 d . . .
H14 H 0.8833 0.0642 0.7221 0.093 Uiso 1 1 calc R . .
C15 C 0.8318(5) 0.1211(5) 0.6774(2) 0.074(3) Uani 1 1 d . . .
H15 H 0.8341 0.0900 0.6566 0.089 Uiso 1 1 calc R . .
C16 C 0.7999(4) 0.1798(3) 0.66773(19) 0.0344(17) Uani 1 1 d . . .
C17 C 0.8096(5) 0.2284(4) 0.6985(2) 0.054(2) Uani 1 1 d . . .
H17 H 0.7961 0.2722 0.6921 0.064 Uiso 1 1 calc R . .
C18 C 0.8386(5) 0.2124(4) 0.7379(3) 0.059(2) Uani 1 1 d . . .
H18 H 0.8444 0.2455 0.7579 0.071 Uiso 1 1 calc R . .
C19 C 0.7645(3) 0.1983(3) 0.62504(18) 0.0218(13) Uani 1 1 d . . .
C20 C 1.3332(3) 0.5170(3) 0.94827(19) 0.0240(14) Uani 1 1 d . . .
H20 H 1.3763 0.5407 0.9513 0.029 Uiso 1 1 calc R . .
C21 C 1.3361(3) 0.4485(3) 0.9420(2) 0.0263(14) Uani 1 1 d . . .
C22 C 1.2706(3) 0.4140(3) 0.9361(2) 0.0301(15) Uani 1 1 d . . .
H22 H 1.2699 0.3683 0.9314 0.036 Uiso 1 1 calc R . .
C23 C 1.2062(3) 0.4483(3) 0.93726(19) 0.0241(14) Uani 1 1 d . . .
C24 C 1.2107(3) 0.5169(3) 0.94463(19) 0.0238(14) Uani 1 1 d . . .
H24 H 1.1681 0.5403 0.9457 0.029 Uiso 1 1 calc R . .
C25 C 1.4077(3) 0.4147(3) 0.9429(2) 0.0252(14) Uani 1 1 d . . .
C26 C 1.4686(3) 0.4460(4) 0.9629(2) 0.043(2) Uani 1 1 d . . .
H26 H 1.4644 0.4879 0.9744 0.051 Uiso 1 1 calc R . .
C27 C 1.5363(3) 0.4160(3) 0.9661(2) 0.0376(18) Uani 1 1 d . . .
H27 H 1.5765 0.4385 0.9793 0.045 Uiso 1 1 calc R . .
C28 C 1.5447(3) 0.3537(3) 0.94993(19) 0.0224(13) Uani 1 1 d . . .
C29 C 1.4844(4) 0.3220(4) 0.9305(3) 0.059(3) Uani 1 1 d . . .
H29 H 1.4886 0.2798 0.9194 0.071 Uiso 1 1 calc R . .
C30 C 1.4169(4) 0.3519(4) 0.9271(3) 0.064(3) Uani 1 1 d . . .
H30 H 1.3769 0.3291 0.9138 0.077 Uiso 1 1 calc R . .
C31 C 1.6173(3) 0.3208(3) 0.95602(18) 0.0197(13) Uani 1 1 d . . .
C32 C 1.1352(3) 0.4139(3) 0.9321(2) 0.0264(14) Uani 1 1 d . . .
C33 C 1.1283(3) 0.3488(3) 0.9450(2) 0.0349(17) Uani 1 1 d . . .
H33 H 1.1693 0.3251 0.9560 0.042 Uiso 1 1 calc R . .
C34 C 1.0611(3) 0.3183(3) 0.9417(2) 0.0335(16) Uani 1 1 d . . .
H34 H 1.0576 0.2744 0.9502 0.040 Uiso 1 1 calc R . .
C35 C 0.9992(3) 0.3527(3) 0.92575(19) 0.0221(13) Uani 1 1 d . . .
C36 C 1.0063(3) 0.4171(3) 0.9116(2) 0.0271(15) Uani 1 1 d . . .
H36 H 0.9655 0.4404 0.8999 0.033 Uiso 1 1 calc R . .
C37 C 1.0731(3) 0.4472(3) 0.9145(2) 0.0297(15) Uani 1 1 d . . .
H37 H 1.0766 0.4903 0.9046 0.036 Uiso 1 1 calc R . .
C38 C 0.9258(3) 0.3224(3) 0.92570(18) 0.0184(13) Uani 1 1 d . . .
C39 C 0.7089(3) 0.4989(3) 0.94464(19) 0.0246(14) Uani 1 1 d . . .
H39 H 0.6659 0.4755 0.9434 0.029 Uiso 1 1 calc R . .
C40 C 0.7059(3) 0.5673(3) 0.9445(2) 0.0266(14) Uani 1 1 d . . .
C41 C 0.7720(3) 0.6020(3) 0.9476(2) 0.0285(15) Uani 1 1 d . . .
H41 H 0.7724 0.6484 0.9483 0.034 Uiso 1 1 calc R . .
C42 C 0.8365(3) 0.5670(3) 0.94945(19) 0.0230(14) Uani 1 1 d . . .
C43 C 0.8318(3) 0.4977(3) 0.94784(19) 0.0230(14) Uani 1 1 d . . .
H43 H 0.8741 0.4735 0.9478 0.028 Uiso 1 1 calc R . .
C44 C 0.9088(3) 0.6001(3) 0.9538(2) 0.0259(14) Uani 1 1 d . . .
C45 C 0.9704(3) 0.5620(3) 0.9665(2) 0.0306(16) Uani 1 1 d . . .
H45 H 0.9656 0.5165 0.9705 0.037 Uiso 1 1 calc R . .
C46 C 1.0379(3) 0.5900(3) 0.9731(2) 0.0288(15) Uani 1 1 d . . .
H46 H 1.0778 0.5634 0.9820 0.035 Uiso 1 1 calc R . .
C47 C 1.0473(3) 0.6567(3) 0.96673(18) 0.0180(12) Uani 1 1 d . . .
C48 C 0.9872(3) 0.6951(3) 0.9533(3) 0.042(2) Uani 1 1 d . . .
H48 H 0.9927 0.7403 0.9483 0.051 Uiso 1 1 calc R . .
C49 C 0.9195(4) 0.6674(3) 0.9472(3) 0.049(2) Uani 1 1 d . . .
H49 H 0.8798 0.6944 0.9385 0.059 Uiso 1 1 calc R . .
C50 C 1.1207(3) 0.6875(3) 0.97534(17) 0.0167(12) Uani 1 1 d . . .
C51 C 0.6358(3) 0.6031(3) 0.9422(2) 0.0257(14) Uani 1 1 d . . .
C52 C 0.5735(3) 0.5748(3) 0.9215(2) 0.0317(16) Uani 1 1 d . . .
H52 H 0.5760 0.5345 0.9079 0.038 Uiso 1 1 calc R . .
C53 C 0.5066(3) 0.6063(3) 0.9209(2) 0.0309(16) Uani 1 1 d . . .
H53 H 0.4653 0.5863 0.9070 0.037 Uiso 1 1 calc R . .
C54 C 0.5009(3) 0.6668(3) 0.94044(19) 0.0227(14) Uani 1 1 d . . .
C55 C 0.5641(3) 0.6957(3) 0.9607(2) 0.0370(18) Uani 1 1 d . . .
H55 H 0.5620 0.7369 0.9735 0.044 Uiso 1 1 calc R . .
C56 C 0.6300(3) 0.6636(4) 0.9621(2) 0.0409(19) Uani 1 1 d . . .
H56 H 0.6712 0.6830 0.9766 0.049 Uiso 1 1 calc R . .
C57 C 0.4280(3) 0.6974(3) 0.94158(18) 0.0202(13) Uani 1 1 d . . .
C58 C 0.6453(3) 0.3550(3) 0.66010(18) 0.0308(16) Uani 1 1 d . . .
H58 H 0.6863 0.3293 0.6683 0.037 Uiso 1 1 calc R . .
C59 C 0.6106(4) 0.3838(4) 0.6903(2) 0.043(2) Uani 1 1 d . . .
C60 C 0.5525(4) 0.4250(4) 0.6780(2) 0.050(2) Uani 1 1 d . . .
H60 H 0.5295 0.4463 0.6976 0.059 Uiso 1 1 calc R . .
C61 C 0.5279(4) 0.4351(4) 0.6357(2) 0.0361(17) Uani 1 1 d . A .
C62 C 0.5648(3) 0.4008(3) 0.60863(19) 0.0300(16) Uani 1 1 d . . .
H62 H 0.5481 0.4047 0.5806 0.036 Uiso 1 1 calc R . .
C63 C 0.6381(4) 0.3694(4) 0.7342(2) 0.050(2) Uani 1 1 d . . .
C64 C 0.6610(5) 0.3031(5) 0.7446(3) 0.068(3) Uani 1 1 d . . .
H64 H 0.6566 0.2704 0.7244 0.082 Uiso 1 1 calc R . .
C65 C 0.6898(5) 0.2868(5) 0.7850(3) 0.060(3) Uani 1 1 d . . .
H65 H 0.7048 0.2435 0.7917 0.072 Uiso 1 1 calc R . .
C66 C 0.6960(4) 0.3367(4) 0.81575(19) 0.0372(18) Uani 1 1 d . . .
C67 C 0.6616(6) 0.3949(5) 0.8060(2) 0.077(4) Uani 1 1 d . . .
H67 H 0.6572 0.4255 0.8267 0.092 Uiso 1 1 calc R . .
C68 C 0.6326(6) 0.4102(5) 0.7657(2) 0.083(4) Uani 1 1 d . . .
H68 H 0.6084 0.4504 0.7604 0.100 Uiso 1 1 calc R . .
C69 C 0.7318(3) 0.3183(3) 0.85816(18) 0.0235(14) Uani 1 1 d . . .
C70 C 0.4667(4) 0.4789(4) 0.62031(19) 0.0357(17) Uani 1 1 d U . .
C71 C 0.4300(8) 0.4726(8) 0.5799(4) 0.053(5) Uani 0.622(16) 1 d P A 1
H71A H 0.4434 0.4388 0.5633 0.064 Uiso 0.622(16) 1 calc PR A 1
C72 C 0.3745(8) 0.5151(8) 0.5643(4) 0.047(4) Uani 0.622(16) 1 d P A 1
H72A H 0.3517 0.5103 0.5373 0.056 Uiso 0.622(16) 1 calc PR A 1
C74 C 0.3849(10) 0.5680(10) 0.6296(4) 0.064(6) Uani 0.622(16) 1 d P A 1
H74A H 0.3685 0.5985 0.6474 0.077 Uiso 0.622(16) 1 calc PR A 1
C75 C 0.4413(10) 0.5254(10) 0.6444(4) 0.068(6) Uani 0.622(16) 1 d P A 1
H75A H 0.4624 0.5290 0.6717 0.082 Uiso 0.622(16) 1 calc PR A 1
C71' C 0.4687(12) 0.5126(12) 0.5833(6) 0.038(4) Uani 0.378(16) 1 d PU A 2
H71B H 0.5078 0.5069 0.5693 0.045 Uiso 0.378(16) 1 calc PR A 2
C72' C 0.4109(11) 0.5556(12) 0.5669(6) 0.036(4) Uani 0.378(16) 1 d PU A 2
H72B H 0.4114 0.5769 0.5418 0.044 Uiso 0.378(16) 1 calc PR A 2
C74' C 0.3553(13) 0.5330(13) 0.6281(7) 0.038(4) Uani 0.378(16) 1 d PU A 2
H74B H 0.3184 0.5405 0.6437 0.045 Uiso 0.378(16) 1 calc PR A 2
C75' C 0.4114(12) 0.4904(12) 0.6431(7) 0.036(4) Uani 0.378(16) 1 d PU A 2
H75B H 0.4119 0.4696 0.6684 0.043 Uiso 0.378(16) 1 calc PR A 2
C73 C 0.3530(4) 0.5655(4) 0.5893(2) 0.0329(16) Uani 1 1 d U . .
C76 C 0.2925(3) 0.6115(3) 0.57314(18) 0.0223(13) Uani 1 1 d . A .
C77 C 0.8541(9) 0.9937(7) -0.0117(6) 0.050(4) Uani 0.50 1 d P . .
H77 H 0.8119 1.0157 -0.0080 0.059 Uiso 0.50 1 calc PR . .
C78 C 0.9403(15) 0.8992(12) 0.0035(10) 0.148(14) Uani 0.50 1 d P . .
H78A H 0.9340 0.8693 -0.0196 0.222 Uiso 0.50 1 calc PR . .
H78B H 0.9572 0.8748 0.0282 0.222 Uiso 0.50 1 calc PR . .
H78C H 0.9749 0.9328 -0.0007 0.222 Uiso 0.50 1 calc PR . .
C79 C 0.8326(19) 0.9047(14) 0.0435(9) 0.163(16) Uani 0.50 1 d P . .
H79A H 0.8442 0.9330 0.0671 0.245 Uiso 0.50 1 calc PR . .
H79B H 0.8505 0.8606 0.0502 0.245 Uiso 0.50 1 calc PR . .
H79C H 0.7812 0.9031 0.0358 0.245 Uiso 0.50 1 calc PR . .
O17 O 0.8905(7) 1.0187(5) -0.0316(3) 0.050(3) Uani 0.50 1 d P . .
O5W O 0.6533(15) 0.9747(8) 0.0555(9) 0.205(13) Uani 0.50 1 d P . .
O6W O 0.4903(12) 0.8397(11) 0.0176(9) 0.203(13) Uani 0.50 1 d P . .

loop_
_atom_site_aniso_label
_atom_site_aniso_U_11
_atom_site_aniso_U_22
_atom_site_aniso_U_33
_atom_site_aniso_U_23
_atom_site_aniso_U_13
_atom_site_aniso_U_12
Co1 0.0135(4) 0.0132(4) 0.0143(4) 0.0012(3) 0.0000(3) 0.0001(3)
Co2 0.0101(4) 0.0147(4) 0.0171(4) -0.0005(3) 0.0009(3) -0.0008(3)
Co3 0.0103(4) 0.0135(4) 0.0169(4) 0.0008(3) 0.0012(3) 0.0005(3)
Co4 0.0132(4) 0.0161(4) 0.0141(4) 0.0003(3) 0.0009(3) 0.0000(3)
Co5 0.0138(4) 0.0162(4) 0.0153(4) 0.0001(3) 0.0008(3) -0.0010(3)
N1 0.024(3) 0.027(3) 0.019(3) -0.001(2) 0.001(2) 0.008(2)
N2 0.015(2) 0.021(3) 0.030(3) 0.001(2) 0.003(2) 0.000(2)
N3 0.013(2) 0.020(3) 0.026(3) -0.001(2) 0.002(2) -0.001(2)
N4 0.023(3) 0.029(3) 0.018(3) 0.002(2) 0.000(2) 0.011(2)
N5 0.069(11) 0.056(10) 0.098(13) 0.010(9) 0.016(9) -0.020(9)
O1 0.040(3) 0.032(3) 0.017(2) 0.0025(19) -0.0034(19) 0.019(2)
O2 0.026(2) 0.030(2) 0.018(2) -0.0002(19) -0.0026(18) 0.0066(19)
O3 0.034(2) 0.026(2) 0.020(2) 0.0108(19) 0.0030(19) 0.015(2)
O4 0.031(3) 0.046(3) 0.030(3) 0.009(2) 0.007(2) 0.023(2)
O5 0.016(2) 0.017(2) 0.041(3) -0.0011(19) 0.0070(19) 0.0002(18)
O6 0.014(2) 0.023(2) 0.045(3) -0.003(2) 0.0039(19) -0.0030(18)
O7 0.017(2) 0.023(3) 0.068(3) -0.017(2) -0.006(2) 0.0027(19)
O8 0.0126(19) 0.018(2) 0.022(2) -0.0006(17) -0.0007(16) 0.0007(16)
O9 0.013(2) 0.020(2) 0.032(2) 0.0007(19) -0.0054(17) -0.0012(17)
O10 0.0103(18) 0.019(2) 0.020(2) -0.0027(17) 0.0008(16) -0.0011(16)
O11 0.015(2) 0.017(2) 0.046(3) 0.000(2) 0.0053(19) 0.0026(18)
O12 0.013(2) 0.020(2) 0.041(3) 0.0004(19) 0.0085(18) 0.0016(18)
O13 0.031(2) 0.027(2) 0.017(2) 0.0015(19) -0.0035(18) 0.0101(19)
O14 0.039(3) 0.034(3) 0.016(2) 0.0016(19) -0.0018(19) 0.021(2)
O15 0.038(3) 0.035(3) 0.021(2) 0.008(2) 0.006(2) 0.023(2)
O16 0.024(2) 0.031(3) 0.018(2) 0.0038(19) -0.0033(17) 0.0120(19)
O1W 0.0151(19) 0.015(2) 0.0121(19) 0.0037(16) 0.0030(15) 0.0018(16)
O2W 0.027(2) 0.022(2) 0.027(2) 0.0034(19) 0.0034(18) 0.0045(19)
O3W 0.0141(19) 0.015(2) 0.016(2) -0.0024(16) 0.0011(15) 0.0012(16)
O4W 0.039(3) 0.034(3) 0.031(3) -0.011(2) 0.011(2) -0.015(2)
C1 0.035(4) 0.043(4) 0.011(3) 0.007(3) 0.004(3) 0.020(3)
C2 0.042(4) 0.049(5) 0.025(4) 0.008(3) -0.001(3) 0.028(4)
C3 0.056(5) 0.063(5) 0.018(4) 0.005(3) 0.004(3) 0.045(4)
C4 0.053(5) 0.043(4) 0.017(3) 0.000(3) -0.005(3) 0.033(4)
C5 0.038(4) 0.031(4) 0.017(3) -0.002(3) -0.004(3) 0.022(3)
C6 0.048(4) 0.052(5) 0.022(4) 0.009(3) 0.004(3) 0.034(4)
C7 0.045(5) 0.087(7) 0.034(4) 0.021(4) 0.019(4) 0.041(5)
C8 0.050(5) 0.076(6) 0.034(4) 0.025(4) 0.019(4) 0.037(4)
C9 0.030(4) 0.043(4) 0.024(4) 0.010(3) 0.004(3) 0.016(3)
C10 0.057(5) 0.073(6) 0.027(4) 0.023(4) 0.019(4) 0.041(5)
C11 0.067(5) 0.075(6) 0.021(4) 0.026(4) 0.019(4) 0.052(5)
C12 0.024(3) 0.021(3) 0.026(4) 0.005(3) -0.003(3) 0.005(3)
C13 0.060(5) 0.054(5) 0.017(4) 0.002(3) -0.003(3) 0.039(4)
C14 0.125(9) 0.076(7) 0.026(4) -0.004(4) -0.009(5) 0.079(7)
C15 0.117(8) 0.080(7) 0.021(4) -0.006(4) -0.001(5) 0.071(6)
C16 0.052(4) 0.035(4) 0.014(3) 0.001(3) -0.001(3) 0.027(3)
C17 0.073(6) 0.047(5) 0.037(5) 0.006(4) -0.003(4) 0.027(4)
C18 0.076(6) 0.058(6) 0.037(5) -0.001(4) -0.008(4) 0.035(5)
C19 0.023(3) 0.022(3) 0.018(3) 0.000(3) -0.004(2) 0.004(3)
C20 0.008(3) 0.021(3) 0.041(4) -0.001(3) 0.000(3) -0.002(2)
C21 0.012(3) 0.024(3) 0.043(4) -0.002(3) 0.004(3) 0.002(3)
C22 0.019(3) 0.018(3) 0.053(4) -0.001(3) 0.004(3) -0.001(3)
C23 0.016(3) 0.020(3) 0.036(4) -0.001(3) 0.003(3) -0.002(3)
C24 0.011(3) 0.022(3) 0.038(4) -0.002(3) 0.003(3) 0.003(2)
C25 0.013(3) 0.022(3) 0.040(4) 0.000(3) 0.001(3) 0.000(3)
C26 0.018(3) 0.038(4) 0.068(5) -0.025(4) -0.008(3) 0.008(3)
C27 0.020(3) 0.034(4) 0.056(5) -0.008(4) -0.004(3) 0.000(3)
C28 0.013(3) 0.022(3) 0.031(4) -0.002(3) 0.001(2) 0.004(2)
C29 0.025(4) 0.035(4) 0.110(8) -0.035(5) -0.017(4) 0.010(3)
C30 0.018(4) 0.039(5) 0.129(9) -0.034(5) -0.015(4) 0.004(3)
C31 0.014(3) 0.019(3) 0.026(3) 0.000(3) 0.002(2) 0.000(2)
C32 0.013(3) 0.025(4) 0.041(4) -0.005(3) 0.005(3) -0.003(3)
C33 0.016(3) 0.025(4) 0.062(5) 0.002(3) -0.001(3) 0.003(3)
C34 0.019(3) 0.022(4) 0.059(5) 0.003(3) 0.003(3) -0.004(3)
C35 0.014(3) 0.019(3) 0.033(4) -0.003(3) 0.005(3) -0.002(2)
C36 0.012(3) 0.027(4) 0.042(4) 0.000(3) 0.003(3) -0.001(3)
C37 0.018(3) 0.021(3) 0.051(4) 0.004(3) 0.008(3) -0.002(3)
C38 0.014(3) 0.018(3) 0.024(3) -0.003(2) 0.005(2) -0.001(2)
C39 0.013(3) 0.021(3) 0.039(4) 0.001(3) 0.000(3) 0.000(3)
C40 0.012(3) 0.028(4) 0.040(4) -0.003(3) 0.001(3) 0.000(3)
C41 0.016(3) 0.016(3) 0.052(4) -0.005(3) 0.000(3) 0.003(3)
C42 0.012(3) 0.020(3) 0.036(4) -0.003(3) -0.001(2) -0.001(2)
C43 0.012(3) 0.022(3) 0.035(4) -0.001(3) 0.002(3) 0.003(2)
C44 0.011(3) 0.025(3) 0.041(4) -0.004(3) 0.001(3) -0.001(3)
C45 0.015(3) 0.023(3) 0.052(4) 0.005(3) -0.002(3) -0.002(3)
C46 0.014(3) 0.026(4) 0.043(4) 0.003(3) -0.005(3) 0.005(3)
C47 0.011(3) 0.017(3) 0.025(3) -0.001(2) -0.001(2) -0.001(2)
C48 0.019(3) 0.018(4) 0.084(6) 0.011(4) -0.009(4) -0.008(3)
C49 0.015(3) 0.024(4) 0.103(7) 0.006(4) -0.006(4) 0.001(3)
C50 0.014(3) 0.017(3) 0.018(3) -0.001(2) 0.000(2) 0.002(2)
C51 0.012(3) 0.018(3) 0.047(4) 0.000(3) 0.004(3) 0.001(2)
C52 0.022(3) 0.020(3) 0.053(5) -0.012(3) 0.002(3) -0.001(3)
C53 0.014(3) 0.024(4) 0.054(5) -0.009(3) 0.004(3) -0.003(3)
C54 0.014(3) 0.020(3) 0.036(4) 0.007(3) 0.008(3) 0.003(2)
C55 0.021(3) 0.023(4) 0.066(5) -0.017(3) 0.006(3) 0.001(3)
C56 0.012(3) 0.036(4) 0.072(6) -0.012(4) -0.001(3) -0.003(3)
C57 0.012(3) 0.021(3) 0.027(3) -0.001(3) 0.000(2) 0.004(3)
C58 0.033(4) 0.043(4) 0.013(3) -0.001(3) -0.008(3) 0.024(3)
C59 0.058(5) 0.053(5) 0.015(3) 0.006(3) 0.002(3) 0.040(4)
C60 0.060(5) 0.068(6) 0.020(4) 0.002(4) 0.004(3) 0.046(4)
C61 0.043(4) 0.044(4) 0.021(4) 0.005(3) 0.004(3) 0.027(4)
C62 0.034(4) 0.041(4) 0.012(3) -0.002(3) -0.005(3) 0.021(3)
C63 0.070(5) 0.061(5) 0.017(4) 0.001(3) -0.001(3) 0.050(5)
C64 0.086(7) 0.082(7) 0.031(5) -0.004(4) -0.011(4) 0.043(6)
C65 0.070(6) 0.063(6) 0.042(5) -0.001(4) -0.011(4) 0.030(5)
C66 0.050(4) 0.047(5) 0.013(3) -0.002(3) -0.001(3) 0.028(4)
C67 0.119(8) 0.088(7) 0.018(4) -0.010(4) -0.011(4) 0.082(7)
C68 0.126(9) 0.090(7) 0.029(5) 0.004(5) -0.002(5) 0.093(7)
C69 0.024(3) 0.028(4) 0.019(3) 0.006(3) 0.003(3) 0.006(3)
C70 0.044(4) 0.047(4) 0.015(3) 0.007(3) 0.001(3) 0.029(3)
C71 0.059(10) 0.062(11) 0.033(7) -0.009(7) -0.012(6) 0.042(9)
C72 0.056(9) 0.057(10) 0.024(6) 0.002(6) -0.004(6) 0.038(8)
C74 0.083(13) 0.080(13) 0.023(7) -0.008(8) -0.009(8) 0.060(11)
C75 0.081(13) 0.096(15) 0.022(7) -0.007(9) -0.016(8) 0.068(11)
C71' 0.040(7) 0.049(8) 0.025(6) 0.010(6) 0.005(6) 0.027(7)
C72' 0.034(7) 0.048(8) 0.026(6) 0.015(6) 0.000(6) 0.026(6)
C74' 0.039(7) 0.049(8) 0.026(7) 0.008(7) 0.006(6) 0.023(7)
C75' 0.038(7) 0.048(8) 0.021(6) 0.010(6) 0.006(6) 0.029(6)
C73 0.034(3) 0.041(4) 0.024(3) 0.009(3) 0.003(3) 0.019(3)
C76 0.021(3) 0.022(3) 0.023(3) 0.006(3) -0.001(3) 0.009(3)
C77 0.055(10) 0.020(8) 0.073(12) -0.018(8) 0.008(9) 0.017(8)
C78 0.18(3) 0.079(18) 0.22(4) 0.07(2) 0.13(3) 0.072(19)
C79 0.26(4) 0.11(2) 0.16(3) -0.02(2) 0.14(3) -0.09(3)
O17 0.088(9) 0.015(5) 0.057(7) 0.013(5) 0.044(7) 0.022(5)
O5W 0.28(3) 0.046(10) 0.33(3) 0.059(15) 0.18(3) 0.077(15)
O6W 0.15(2) 0.133(18) 0.29(3) -0.03(2) -0.08(2) 0.081(16)

loop_
_atom_type_symbol
_atom_type_description
_atom_type_scat_dispersion_real
_atom_type_scat_dispersion_imag
_atom_type_scat_source
C C 0.0033 0.0016 'International Tables Vol C Tables 4.2.6.8 and 6.1.1.4'
H H 0.0000 0.0000 'International Tables Vol C Tables 4.2.6.8 and 6.1.1.4'
N N 0.0061 0.0033 'International Tables Vol C Tables 4.2.6.8 and 6.1.1.4'
O O 0.0106 0.0060 'International Tables Vol C Tables 4.2.6.8 and 6.1.1.4'
Co Co 0.3494 0.9721 'International Tables Vol C Tables 4.2.6.8 and 6.1.1.4'

loop_
_geom_angle_atom_site_label_1
_geom_angle_atom_site_label_2
_geom_angle_atom_site_label_3
_geom_angle
_geom_angle_site_symmetry_1
_geom_angle_site_symmetry_3
O3 Co1 O1W 169.87(16) 3_757 .
O3 Co1 O3W 98.31(16) 3_757 .
O1W Co1 O3W 91.08(14) . .
O3 Co1 O9 89.90(17) 3_757 3_767
O1W Co1 O9 93.06(16) . 3_767
O3W Co1 O9 94.96(15) . 3_767
O3 Co1 O16 88.33(17) 3_757 2_646
O1W Co1 O16 87.14(15) . 2_646
O3W Co1 O16 94.67(15) . 2_646
O9 Co1 O16 170.37(16) 3_767 2_646
O3 Co1 O2W 87.61(16) 3_757 .
O1W Co1 O2W 83.01(14) . .
O3W Co1 O2W 174.08(15) . .
O9 Co1 O2W 84.92(16) 3_767 .
O16 Co1 O2W 85.55(15) 2_646 .
O2 Co2 O3W 97.62(16) 4_566 .
O2 Co2 O12 97.65(17) 4_566 3_667
O3W Co2 O12 90.53(15) . 3_667
O2 Co2 O10 88.28(15) 4_566 3_767
O3W Co2 O10 95.96(14) . 3_767
O12 Co2 O10 170.58(16) 3_667 3_767
O2 Co2 N2 84.57(17) 4_566 3_767
O3W Co2 N2 175.79(15) . 3_767
O12 Co2 N2 85.61(16) 3_667 3_767
O10 Co2 N2 87.68(16) 3_767 3_767
O2 Co2 O8 171.33(15) 4_566 1_455
O3W Co2 O8 87.53(14) . 1_455
O12 Co2 O8 89.24(15) 3_667 1_455
O10 Co2 O8 84.24(14) 3_767 1_455
N2 Co2 O8 90.74(16) 3_767 1_455
O1W Co3 O13 92.42(16) . .
O1W Co3 O5 96.55(15) . .
O13 Co3 O5 94.75(17) . .
O1W Co3 N3 175.55(16) . .
O13 Co3 N3 88.80(17) . .
O5 Co3 N3 87.60(16) . .
O1W Co3 O8 87.94(14) . 1_455
O13 Co3 O8 91.55(15) . 1_455
O5 Co3 O8 172.09(16) . 1_455
N3 Co3 O8 87.75(16) . 1_455
O1W Co3 O10 85.86(14) . 3_767
O13 Co3 O10 175.19(15) . 3_767
O5 Co3 O10 89.91(15) . 3_767
N3 Co3 O10 92.58(16) . 3_767
O8 Co3 O10 83.91(14) 1_455 3_767
O1W Co4 O14 90.99(15) . .
O1W Co4 O15 88.07(16) . 2_646
O14 Co4 O15 94.45(18) . 2_646
O1W Co4 O6 96.46(16) . .
O14 Co4 O6 100.19(18) . .
O15 Co4 O6 164.58(18) 2_646 .
O1W Co4 N1 175.74(18) . .
O14 Co4 N1 90.67(17) . .
O15 Co4 N1 87.89(18) 2_646 .
O6 Co4 N1 87.11(18) . .
O1W Co4 O2W 83.02(14) . .
O14 Co4 O2W 173.94(16) . .
O15 Co4 O2W 86.33(17) 2_646 .
O6 Co4 O2W 79.63(16) . .
N1 Co4 O2W 95.37(16) . .
O3W Co5 O1 97.83(15) . 4_566
O3W Co5 O4 101.08(16) . 3_757
O1 Co5 O4 84.59(19) 4_566 3_757
O3W Co5 O11 86.65(15) . 3_667
O1 Co5 O11 96.17(17) 4_566 3_667
O4 Co5 O11 172.07(17) 3_757 3_667
O3W Co5 N4 169.96(16) . 4_566
O1 Co5 N4 88.87(17) 4_566 4_566
O4 Co5 N4 86.92(19) 3_757 4_566
O11 Co5 N4 85.20(18) 3_667 4_566
O3W Co5 O4W 86.00(15) . .
O1 Co5 O4W 172.88(18) 4_566 .
O4 Co5 O4W 88.80(19) 3_757 .
O11 Co5 O4W 90.02(17) 3_667 .
N4 Co5 O4W 88.15(17) 4_566 .
C1 N1 C5 117.3(5) . .
C1 N1 Co4 122.5(4) . .
C5 N1 Co4 120.2(4) . .
C20 N2 C24 117.8(5) . .
C20 N2 Co2 120.5(4) . 3_767
C24 N2 Co2 121.7(4) . 3_767
C39 N3 C43 117.9(5) . .
C39 N3 Co3 123.4(4) . .
C43 N3 Co3 118.7(4) . .
C58 N4 C62 117.9(5) . .
C58 N4 Co5 119.5(4) . 4_565
C62 N4 Co5 122.5(4) . 4_565
C77 N5 C79 127.0(19) . .
C77 N5 C78 116.5(16) . .
C79 N5 C78 113(2) . .
C19 O1 Co5 133.9(4) . 4_565
C19 O2 Co2 123.8(4) . 4_565
C12 O3 Co1 137.7(4) . 3_757
C12 O4 Co5 128.1(4) . 3_757
C38 O5 Co3 135.1(4) . .
C38 O6 Co4 124.4(4) . .
C31 O8 Co3 120.3(3) . 1_655
C31 O8 Co2 121.2(3) . 1_655
Co3 O8 Co2 95.17(14) 1_655 1_655
C50 O9 Co1 125.3(3) . 3_767
C50 O10 Co2 121.2(3) . 3_767
C50 O10 Co3 120.5(3) . 3_767
Co2 O10 Co3 95.95(14) 3_767 3_767
C57 O11 Co5 121.9(4) . 3_667
C57 O12 Co2 136.1(4) . 3_667
C69 O13 Co3 125.2(4) . .
C69 O14 Co4 136.6(4) . .
C76 O15 Co4 130.2(4) . 2_656
C76 O16 Co1 128.4(4) . 2_656
Co3 O1W Co4 113.67(17) . .
Co3 O1W Co1 130.16(18) . .
Co4 O1W Co1 102.22(16) . .
Co1 O2W Co4 88.93(14) . .
Co1 O3W Co5 117.53(17) . .
Co1 O3W Co2 117.52(17) . .
Co5 O3W Co2 111.32(16) . .
N1 C1 C2 123.9(6) . .
N1 C1 H1 118.1 . .
C2 C1 H1 118.1 . .
C1 C2 C3 117.3(6) . .
C1 C2 C6 118.9(6) . .
C3 C2 C6 123.8(6) . .
C4 C3 C2 119.9(6) . .
C4 C3 H3 120.0 . .
C2 C3 H3 120.0 . .
C3 C4 C5 116.9(6) . .
C3 C4 C13 124.0(6) . .
C5 C4 C13 119.1(6) . .
N1 C5 C4 124.6(6) . .
N1 C5 H5 117.7 . .
C4 C5 H5 117.7 . .
C7 C6 C11 118.4(6) . .
C7 C6 C2 118.3(6) . .
C11 C6 C2 123.2(6) . .
C8 C7 C6 120.2(7) . .
C8 C7 H7 119.9 . .
C6 C7 H7 119.9 . .
C7 C8 C9 121.5(7) . .
C7 C8 H8 119.3 . .
C9 C8 H8 119.3 . .
C8 C9 C10 117.8(6) . .
C8 C9 C12 119.6(6) . .
C10 C9 C12 122.6(6) . .
C11 C10 C9 120.5(6) . .
C11 C10 H10 119.7 . .
C9 C10 H10 119.7 . .
C10 C11 C6 121.2(6) . .
C10 C11 H11 119.4 . .
C6 C11 H11 119.4 . .
O4 C12 O3 125.9(5) . .
O4 C12 C9 119.4(5) . .
O3 C12 C9 114.6(5) . .
C14 C13 C18 115.0(7) . .
C14 C13 C4 125.0(7) . .
C18 C13 C4 119.6(7) . .
C13 C14 C15 123.2(8) . .
C13 C14 H14 118.4 . .
C15 C14 H14 118.4 . .
C16 C15 C14 121.9(8) . .
C16 C15 H15 119.1 . .
C14 C15 H15 119.1 . .
C15 C16 C17 115.9(7) . .
C15 C16 C19 123.8(6) . .
C17 C16 C19 119.7(6) . .
C18 C17 C16 120.9(7) . .
C18 C17 H17 119.6 . .
C16 C17 H17 119.6 . .
C17 C18 C13 121.1(8) . .
C17 C18 H18 119.4 . .
C13 C18 H18 119.4 . .
O1 C19 O2 126.7(5) . .
O1 C19 C16 116.5(5) . .
O2 C19 C16 116.8(5) . .
N2 C20 C21 124.1(5) . .
N2 C20 H20 118.0 . .
C21 C20 H20 118.0 . .
C20 C21 C22 117.2(5) . .
C20 C21 C25 119.8(5) . .
C22 C21 C25 123.0(6) . .
C23 C22 C21 119.9(6) . .
C23 C22 H22 120.1 . .
C21 C22 H22 120.1 . .
C22 C23 C24 117.5(5) . .
C22 C23 C32 122.1(5) . .
C24 C23 C32 120.4(5) . .
N2 C24 C23 123.6(5) . .
N2 C24 H24 118.2 . .
C23 C24 H24 118.2 . .
C26 C25 C30 116.9(6) . .
C26 C25 C21 118.6(6) . .
C30 C25 C21 124.4(6) . .
C25 C26 C27 121.3(6) . .
C25 C26 H26 119.4 . .
C27 C26 H26 119.4 . .
C28 C27 C26 121.2(6) . .
C28 C27 H27 119.4 . .
C26 C27 H27 119.4 . .
C29 C28 C27 117.9(6) . .
C29 C28 C31 121.8(6) . .
C27 C28 C31 120.2(5) . .
C28 C29 C30 121.0(7) . .
C28 C29 H29 119.5 . .
C30 C29 H29 119.5 . .
C25 C30 C29 121.7(7) . .
C25 C30 H30 119.1 . .
C29 C30 H30 119.1 . .
O7 C31 O8 124.2(5) . .
O7 C31 C28 118.9(5) . .
O8 C31 C28 116.8(5) . .
C33 C32 C37 118.0(5) . .
C33 C32 C23 121.7(5) . .
C37 C32 C23 120.3(6) . .
C32 C33 C34 121.0(6) . .
C32 C33 H33 119.5 . .
C34 C33 H33 119.5 . .
C35 C34 C33 120.6(6) . .
C35 C34 H34 119.7 . .
C33 C34 H34 119.7 . .
C34 C35 C36 118.3(5) . .
C34 C35 C38 121.0(5) . .
C36 C35 C38 120.7(5) . .
C37 C36 C35 121.0(6) . .
C37 C36 H36 119.5 . .
C35 C36 H36 119.5 . .
C36 C37 C32 120.9(6) . .
C36 C37 H37 119.5 . .
C32 C37 H37 119.5 . .
O5 C38 O6 126.5(5) . .
O5 C38 C35 116.2(5) . .
O6 C38 C35 117.4(5) . .
N3 C39 C40 124.1(5) . .
N3 C39 H39 118.0 . .
C40 C39 H39 118.0 . .
C39 C40 C41 117.2(5) . .
C39 C40 C51 121.2(5) . .
C41 C40 C51 121.6(6) . .
C42 C41 C40 120.1(6) . .
C42 C41 H41 120.0 . .
C40 C41 H41 120.0 . .
C41 C42 C43 116.9(5) . .
C41 C42 C44 123.2(5) . .
C43 C42 C44 119.9(5) . .
N3 C43 C42 123.8(5) . .
N3 C43 H43 118.1 . .
C42 C43 H43 118.1 . .
C49 C44 C45 116.6(5) . .
C49 C44 C42 124.5(5) . .
C45 C44 C42 118.8(5) . .
C46 C45 C44 121.7(6) . .
C46 C45 H45 119.2 . .
C44 C45 H45 119.2 . .
C47 C46 C45 120.9(6) . .
C47 C46 H46 119.6 . .
C45 C46 H46 119.6 . .
C46 C47 C48 118.5(5) . .
C46 C47 C50 120.7(5) . .
C48 C47 C50 120.8(5) . .
C49 C48 C47 120.9(6) . .
C49 C48 H48 119.6 . .
C47 C48 H48 119.6 . .
C48 C49 C44 121.5(6) . .
C48 C49 H49 119.3 . .
C44 C49 H49 119.3 . .
O9 C50 O10 124.5(5) . .
O9 C50 C47 117.3(5) . .
O10 C50 C47 118.1(5) . .
C52 C51 C56 118.0(5) . .
C52 C51 C40 120.2(6) . .
C56 C51 C40 121.7(5) . .
C51 C52 C53 120.8(6) . .
C51 C52 H52 119.6 . .
C53 C52 H52 119.6 . .
C54 C53 C52 121.2(6) . .
C54 C53 H53 119.4 . .
C52 C53 H53 119.4 . .
C53 C54 C55 117.9(5) . .
C53 C54 C57 120.2(5) . .
C55 C54 C57 121.8(5) . .
C56 C55 C54 120.6(6) . .
C56 C55 H55 119.7 . .
C54 C55 H55 119.7 . .
C55 C56 C51 121.4(6) . .
C55 C56 H56 119.3 . .
C51 C56 H56 119.3 . .
O12 C57 O11 126.4(5) . .
O12 C57 C54 115.4(5) . .
O11 C57 C54 118.1(5) . .
N4 C58 C59 123.0(6) . .
N4 C58 H58 118.5 . .
C59 C58 H58 118.5 . .
C60 C59 C58 118.3(6) . .
C60 C59 C63 123.0(6) . .
C58 C59 C63 118.7(6) . .
C59 C60 C61 120.2(6) . .
C59 C60 H60 119.9 . .
C61 C60 H60 119.9 . .
C62 C61 C60 116.0(6) . .
C62 C61 C70 120.8(6) . .
C60 C61 C70 123.3(6) . .
N4 C62 C61 124.6(6) . .
N4 C62 H62 117.7 . .
C61 C62 H62 117.7 . .
C68 C63 C64 116.3(7) . .
C68 C63 C59 125.2(7) . .
C64 C63 C59 117.6(7) . .
C65 C64 C63 120.4(8) . .
C65 C64 H64 119.8 . .
C63 C64 H64 119.8 . .
C64 C65 C66 119.5(8) . .
C64 C65 H65 120.2 . .
C66 C65 H65 120.2 . .
C67 C66 C65 117.2(7) . .
C67 C66 C69 124.5(6) . .
C65 C66 C69 117.8(6) . .
C66 C67 C68 121.6(7) . .
C66 C67 H67 119.2 . .
C68 C67 H67 119.2 . .
C63 C68 C67 122.5(7) . .
C63 C68 H68 118.7 . .
C67 C68 H68 118.7 . .
O14 C69 O13 127.7(5) . .
O14 C69 C66 116.3(5) . .
O13 C69 C66 116.1(5) . .
C75 C70 C75' 38.1(10) . .
C75 C70 C71' 103.3(12) . .
C75' C70 C71' 120.5(13) . .
C75 C70 C71 116.5(9) . .
C75' C70 C71 102.9(12) . .
C71' C70 C71 45.1(10) . .
C75 C70 C61 122.2(8) . .
C75' C70 C61 121.4(10) . .
C71' C70 C61 118.0(9) . .
C71 C70 C61 121.2(7) . .
C72 C71 C70 122.1(11) . .
C72 C71 H71A 119.0 . .
C70 C71 H71A 119.0 . .
C71 C72 C73 119.5(10) . .
C71 C72 H72A 120.3 . .
C73 C72 H72A 120.3 . .
C73 C74 C75 121.0(12) . .
C73 C74 H74A 119.5 . .
C75 C74 H74A 119.5 . .
C70 C75 C74 122.3(12) . .
C70 C75 H75A 118.8 . .
C74 C75 H75A 118.8 . .
C70 C71' C72' 120.4(16) . .
C70 C71' H71B 119.8 . .
C72' C71' H71B 119.8 . .
C73 C72' C71' 119.2(16) . .
C73 C72' H72B 120.4 . .
C71' C72' H72B 120.4 . .
C75' C74' C73 121.1(19) . .
C75' C74' H74B 119.4 . .
C73 C74' H74B 119.4 . .
C70 C75' C74' 120.1(19) . .
C70 C75' H75B 119.9 . .
C74' C75' H75B 119.9 . .
C74 C73 C72 118.1(9) . .
C74 C73 C72' 104.4(11) . .
C72 C73 C72' 44.1(9) . .
C74 C73 C74' 37.1(10) . .
C72 C73 C74' 102.9(12) . .
C72' C73 C74' 118.5(12) . .
C74 C73 C76 121.3(8) . .
C72 C73 C76 120.3(7) . .
C72' C73 C76 120.2(9) . .
C74' C73 C76 121.2(10) . .
O15 C76 O16 126.6(5) . .
O15 C76 C73 116.3(5) . .
O16 C76 C73 117.1(5) . .
O17 C77 N5 125.0(15) . .
O17 C77 H77 117.5 . .
N5 C77 H77 117.5 . .
N5 C78 H78A 109.5 . .
N5 C78 H78B 109.5 . .
H78A C78 H78B 109.5 . .
N5 C78 H78C 109.5 . .
H78A C78 H78C 109.5 . .
H78B C78 H78C 109.5 . .
N5 C79 H79A 109.5 . .
N5 C79 H79B 109.5 . .
H79A C79 H79B 109.5 . .
N5 C79 H79C 109.5 . .
H79A C79 H79C 109.5 . .
H79B C79 H79C 109.5 . .

loop_
_geom_bond_atom_site_label_1
_geom_bond_atom_site_label_2
_geom_bond_distance
_geom_bond_site_symmetry_2
Co1 O3 2.020(4) 3_757
Co1 O1W 2.050(4) .
Co1 O3W 2.063(4) .
Co1 O9 2.078(4) 3_767
Co1 O16 2.154(4) 2_646
Co1 O2W 2.269(4) .
Co2 O2 2.043(4) 4_566
Co2 O3W 2.080(4) .
Co2 O12 2.084(4) 3_667
Co2 O10 2.181(4) 3_767
Co2 N2 2.224(5) 3_767
Co2 O8 2.270(4) 1_455
Co3 O1W 2.029(4) .
Co3 O13 2.062(4) .
Co3 O5 2.087(4) .
Co3 N3 2.183(5) .
Co3 O8 2.202(4) 1_455
Co3 O10 2.263(4) 3_767
Co4 O1W 2.040(4) .
Co4 O14 2.073(4) .
Co4 O15 2.086(4) 2_646
Co4 O6 2.087(4) .
Co4 N1 2.155(5) .
Co4 O2W 2.277(4) .
Co5 O3W 2.070(4) .
Co5 O1 2.095(4) 4_566
Co5 O4 2.105(4) 3_757
Co5 O11 2.147(4) 3_667
Co5 N4 2.164(5) 4_566
Co5 O4W 2.209(4) .
N1 C1 1.336(7) .
N1 C5 1.336(8) .
N2 C20 1.331(7) .
N2 C24 1.335(7) .
N2 Co2 2.224(5) 3_767
N3 C39 1.334(7) .
N3 C43 1.339(7) .
N4 C58 1.333(7) .
N4 C62 1.335(7) .
N4 Co5 2.165(5) 4_565
N5 C77 1.39(2) .
N5 C79 1.54(3) .
N5 C78 1.54(3) .
O1 C19 1.246(7) .
O1 Co5 2.095(4) 4_565
O2 C19 1.262(7) .
O2 Co2 2.043(4) 4_565
O3 C12 1.257(7) .
O3 Co1 2.020(4) 3_757
O4 C12 1.241(7) .
O4 Co5 2.105(4) 3_757
O5 C38 1.257(7) .
O6 C38 1.268(7) .
O7 C31 1.239(7) .
O8 C31 1.296(7) .
O8 Co3 2.202(4) 1_655
O8 Co2 2.270(4) 1_655
O9 C50 1.250(7) .
O9 Co1 2.078(4) 3_767
O10 C50 1.295(6) .
O10 Co2 2.181(4) 3_767
O10 Co3 2.263(4) 3_767
O11 C57 1.265(7) .
O11 Co5 2.147(4) 3_667
O12 C57 1.257(7) .
O12 Co2 2.084(4) 3_667
O13 C69 1.273(7) .
O14 C69 1.250(7) .
O15 C76 1.259(7) .
O15 Co4 2.086(4) 2_656
O16 C76 1.262(7) .
O16 Co1 2.154(4) 2_656
C1 C2 1.398(9) .
C1 H1 0.9300 .
C2 C3 1.407(9) .
C2 C6 1.486(9) .
C3 C4 1.394(9) .
C3 H3 0.9300 .
C4 C5 1.398(9) .
C4 C13 1.483(9) .
C5 H5 0.9300 .
C6 C7 1.385(10) .
C6 C11 1.386(10) .
C7 C8 1.381(10) .
C7 H7 0.9300 .
C8 C9 1.389(9) .
C8 H8 0.9300 .
C9 C10 1.391(9) .
C9 C12 1.514(8) .
C10 C11 1.379(9) .
C10 H10 0.9300 .
C11 H11 0.9300 .
C13 C14 1.327(10) .
C13 C18 1.411(10) .
C14 C15 1.378(10) .
C14 H14 0.9300 .
C15 C16 1.338(10) .
C15 H15 0.9300 .
C16 C17 1.398(10) .
C16 C19 1.506(8) .
C17 C18 1.364(10) .
C17 H17 0.9300 .
C18 H18 0.9300 .
C20 C21 1.393(8) .
C20 H20 0.9300 .
C21 C22 1.398(8) .
C21 C25 1.501(8) .
C22 C23 1.394(8) .
C22 H22 0.9300 .
C23 C24 1.399(8) .
C23 C32 1.486(8) .
C24 H24 0.9300 .
C25 C26 1.381(8) .
C25 C30 1.385(10) .
C26 C27 1.395(9) .
C26 H26 0.9300 .
C27 C28 1.376(9) .
C27 H27 0.9300 .
C28 C29 1.372(9) .
C28 C31 1.499(8) .
C29 C30 1.389(10) .
C29 H29 0.9300 .
C30 H30 0.9300 .
C32 C33 1.387(9) .
C32 C37 1.391(8) .
C33 C34 1.392(9) .
C33 H33 0.9300 .
C34 C35 1.384(8) .
C34 H34 0.9300 .
C35 C36 1.389(9) .
C35 C38 1.503(8) .
C36 C37 1.381(8) .
C36 H36 0.9300 .
C37 H37 0.9300 .
C39 C40 1.375(8) .
C39 H39 0.9300 .
C40 C41 1.412(8) .
C40 C51 1.489(8) .
C41 C42 1.393(8) .
C41 H41 0.9300 .
C42 C43 1.394(8) .
C42 C44 1.498(8) .
C43 H43 0.9300 .
C44 C49 1.387(9) .
C44 C45 1.396(8) .
C45 C46 1.372(8) .
C45 H45 0.9300 .
C46 C47 1.369(8) .
C46 H46 0.9300 .
C47 C48 1.383(8) .
C47 C50 1.497(7) .
C48 C49 1.373(9) .
C48 H48 0.9300 .
C49 H49 0.9300 .
C51 C52 1.381(8) .
C51 C56 1.392(9) .
C52 C53 1.402(8) .
C52 H52 0.9300 .
C53 C54 1.384(9) .
C53 H53 0.9300 .
C54 C55 1.397(9) .
C54 C57 1.504(8) .
C55 C56 1.389(9) .
C55 H55 0.9300 .
C56 H56 0.9300 .
C58 C59 1.391(9) .
C58 H58 0.9300 .
C59 C60 1.380(9) .
C59 C63 1.488(9) .
C60 C61 1.412(9) .
C60 H60 0.9300 .
C61 C62 1.391(9) .
C61 C70 1.473(8) .
C62 H62 0.9300 .
C63 C68 1.334(11) .
C63 C64 1.424(11) .
C64 C65 1.396(11) .
C64 H64 0.9300 .
C65 C66 1.415(11) .
C65 H65 0.9300 .
C66 C67 1.349(10) .
C66 C69 1.500(8) .
C67 C68 1.390(11) .
C67 H67 0.9300 .
C68 H68 0.9300 .
C70 C75 1.355(16) .
C70 C75' 1.39(2) .
C70 C71' 1.40(2) .
C70 C71 1.407(14) .
C71 C72 1.385(15) .
C71 H71A 0.9300 .
C72 C73 1.400(14) .
C72 H72A 0.9300 .
C74 C73 1.371(15) .
C74 C75 1.389(18) .
C74 H74A 0.9300 .
C75 H75A 0.9300 .
C71' C72' 1.43(2) .
C71' H71B 0.9300 .
C72' C73 1.41(2) .
C72' H72B 0.9300 .
C74' C75' 1.39(3) .
C74' C73 1.43(2) .
C74' H74B 0.9300 .
C75' H75B 0.9300 .
C73 C76 1.497(8) .
C77 O17 1.130(19) .
C77 H77 0.9300 .
C78 H78A 0.9600 .
C78 H78B 0.9600 .
C78 H78C 0.9600 .
C79 H79A 0.9600 .
C79 H79B 0.9600 .
C79 H79C 0.9600 .

loop_
_geom_torsion_atom_site_label_1
_geom_torsion_atom_site_label_2
_geom_torsion_atom_site_label_3
_geom_torsion_atom_site_label_4
_geom_torsion
_geom_torsion_site_symmetry_1
O1W Co4 N1 C1 -78(2) .
O14 Co4 N1 C1 169.4(5) .
O15 Co4 N1 C1 -96.2(5) 2_646
O6 Co4 N1 C1 69.2(5) .
O2W Co4 N1 C1 -10.1(5) .
O1W Co4 N1 C5 103(2) .
O14 Co4 N1 C5 -10.1(5) .
O15 Co4 N1 C5 84.3(5) 2_646
O6 Co4 N1 C5 -110.3(5) .
O2W Co4 N1 C5 170.4(5) .
O1W Co3 N3 C39 -40(2) .
O13 Co3 N3 C39 66.2(5) .
O5 Co3 N3 C39 161.0(5) .
O8 Co3 N3 C39 -25.4(5) 1_455
O10 Co3 N3 C39 -109.2(5) 3_767
O1W Co3 N3 C43 141(2) .
O13 Co3 N3 C43 -113.3(4) .
O5 Co3 N3 C43 -18.5(4) .
O8 Co3 N3 C43 155.1(4) 1_455
O10 Co3 N3 C43 71.3(4) 3_767
O1W Co3 O5 C38 -9.5(6) .
O13 Co3 O5 C38 -102.5(6) .
N3 Co3 O5 C38 168.9(6) .
O8 Co3 O5 C38 114.9(11) 1_455
O10 Co3 O5 C38 76.4(6) 3_767
O1W Co4 O6 C38 -48.9(5) .
O14 Co4 O6 C38 43.3(5) .
O15 Co4 O6 C38 -155.3(6) 2_646
N1 Co4 O6 C38 133.4(5) .
O2W Co4 O6 C38 -130.6(5) .
O1W Co3 O13 C69 -45.2(5) .
O5 Co3 O13 C69 51.6(5) .
N3 Co3 O13 C69 139.1(5) .
O8 Co3 O13 C69 -133.2(5) 1_455
O10 Co3 O13 C69 -114.1(18) 3_767
O1W Co4 O14 C69 7.6(6) .
O15 Co4 O14 C69 95.7(6) 2_646
O6 Co4 O14 C69 -89.2(6) .
N1 Co4 O14 C69 -176.4(6) .
O2W Co4 O14 C69 -1(2) .
O13 Co3 O1W Co4 62.0(2) .
O5 Co3 O1W Co4 -33.0(2) .
N3 Co3 O1W Co4 168(2) .
O8 Co3 O1W Co4 153.50(18) 1_455
O10 Co3 O1W Co4 -122.46(18) 3_767
O13 Co3 O1W Co1 -165.7(2) .
O5 Co3 O1W Co1 99.2(2) .
N3 Co3 O1W Co1 -60(2) .
O8 Co3 O1W Co1 -74.3(2) 1_455
O10 Co3 O1W Co1 9.8(2) 3_767
O14 Co4 O1W Co3 -48.0(2) .
O15 Co4 O1W Co3 -142.4(2) 2_646
O6 Co4 O1W Co3 52.4(2) .
N1 Co4 O1W Co3 -161(2) .
O2W Co4 O1W Co3 131.09(19) .
O14 Co4 O1W Co1 167.42(18) .
O15 Co4 O1W Co1 73.00(18) 2_646
O6 Co4 O1W Co1 -92.21(17) .
N1 Co4 O1W Co1 55(2) .
O2W Co4 O1W Co1 -13.54(16) .
O3 Co1 O1W Co3 -144.8(8) 3_757
O3W Co1 O1W Co3 57.0(2) .
O9 Co1 O1W Co3 -38.0(2) 3_767
O16 Co1 O1W Co3 151.7(2) 2_646
O2W Co1 O1W Co3 -122.5(2) .
O3 Co1 O1W Co4 -8.7(10) 3_757
O3W Co1 O1W Co4 -166.89(16) .
O9 Co1 O1W Co4 98.08(17) 3_767
O16 Co1 O1W Co4 -72.27(17) 2_646
O2W Co1 O1W Co4 13.59(16) .
O3 Co1 O2W Co4 164.29(17) 3_757
O1W Co1 O2W Co4 -11.88(14) .
O3W Co1 O2W Co4 -16.5(15) .
O9 Co1 O2W Co4 -105.60(16) 3_767
O16 Co1 O2W Co4 75.78(15) 2_646
O1W Co4 O2W Co1 11.93(14) .
O14 Co4 O2W Co1 21.0(17) .
O15 Co4 O2W Co1 -76.57(16) 2_646
O6 Co4 O2W Co1 109.84(16) .
N1 Co4 O2W Co1 -164.10(17) .
O3 Co1 O3W Co5 -11.8(2) 3_757
O1W Co1 O3W Co5 164.42(19) .
O9 Co1 O3W Co5 -102.4(2) 3_767
O16 Co1 O3W Co5 77.2(2) 2_646
O2W Co1 O3W Co5 169.1(14) .
O3 Co1 O3W Co2 125.4(2) 3_757
O1W Co1 O3W Co2 -58.37(19) .
O9 Co1 O3W Co2 34.8(2) 3_767
O16 Co1 O3W Co2 -145.59(19) 2_646
O2W Co1 O3W Co2 -53.7(15) .
O1 Co5 O3W Co1 113.0(2) 4_566
O4 Co5 O3W Co1 27.0(2) 3_757
O11 Co5 O3W Co1 -151.2(2) 3_667
N4 Co5 O3W Co1 -115.4(10) 4_566
O4W Co5 O3W Co1 -61.0(2) .
O1 Co5 O3W Co2 -26.7(2) 4_566
O4 Co5 O3W Co2 -112.69(19) 3_757
O11 Co5 O3W Co2 69.07(18) 3_667
N4 Co5 O3W Co2 104.8(10) 4_566
O4W Co5 O3W Co2 159.3(2) .
O2 Co2 O3W Co1 -89.7(2) 4_566
O12 Co2 O3W Co1 172.5(2) 3_667
O10 Co2 O3W Co1 -0.7(2) 3_767
N2 Co2 O3W Co1 149(2) 3_767
O8 Co2 O3W Co1 83.26(19) 1_455
O2 Co2 O3W Co5 49.98(19) 4_566
O12 Co2 O3W Co5 -47.81(19) 3_667
O10 Co2 O3W Co5 139.03(17) 3_767
N2 Co2 O3W Co5 -71(2) 3_767
O8 Co2 O3W Co5 -137.02(17) 1_455
C5 N1 C1 C2 -1.9(10) .
Co4 N1 C1 C2 178.5(6) .
N1 C1 C2 C3 3.3(12) .
N1 C1 C2 C6 -178.0(7) .
C1 C2 C3 C4 -1.5(12) .
C6 C2 C3 C4 179.8(8) .
C2 C3 C4 C5 -1.3(12) .
C2 C3 C4 C13 179.2(8) .
C1 N1 C5 C4 -1.2(11) .
Co4 N1 C5 C4 178.3(6) .
C3 C4 C5 N1 2.8(12) .
C13 C4 C5 N1 -177.7(7) .
C1 C2 C6 C7 34.6(12) .
C3 C2 C6 C7 -146.7(9) .
C1 C2 C6 C11 -146.8(8) .
C3 C2 C6 C11 31.9(13) .
C11 C6 C7 C8 4.9(14) .
C2 C6 C7 C8 -176.5(8) .
C6 C7 C8 C9 -0.7(14) .
C7 C8 C9 C10 -4.1(13) .
C7 C8 C9 C12 176.7(8) .
C8 C9 C10 C11 4.5(13) .
C12 C9 C10 C11 -176.3(8) .
C9 C10 C11 C6 -0.3(14) .
C7 C6 C11 C10 -4.4(14) .
C2 C6 C11 C10 177.0(8) .
Co5 O4 C12 O3 -1.9(10) 3_757
Co5 O4 C12 C9 175.8(4) 3_757
Co1 O3 C12 O4 -31.4(11) 3_757
Co1 O3 C12 C9 150.7(5) 3_757
C8 C9 C12 O4 164.6(7) .
C10 C9 C12 O4 -14.6(11) .
C8 C9 C12 O3 -17.4(10) .
C10 C9 C12 O3 163.4(7) .
C3 C4 C13 C14 27.5(15) .
C5 C4 C13 C14 -151.9(10) .
C3 C4 C13 C18 -145.4(9) .
C5 C4 C13 C18 35.2(12) .
C18 C13 C14 C15 -11.8(16) .
C4 C13 C14 C15 175.0(10) .
C13 C14 C15 C16 0.7(19) .
C14 C15 C16 C17 11.2(15) .
C14 C15 C16 C19 -177.7(9) .
C15 C16 C17 C18 -11.4(13) .
C19 C16 C17 C18 177.1(8) .
C16 C17 C18 C13 0.2(14) .
C14 C13 C18 C17 11.2(14) .
C4 C13 C18 C17 -175.2(8) .
Co5 O1 C19 O2 -24.1(10) 4_565
Co5 O1 C19 C16 156.6(5) 4_565
Co2 O2 C19 O1 -19.3(9) 4_565
Co2 O2 C19 C16 160.0(5) 4_565
C15 C16 C19 O1 158.3(8) .
C17 C16 C19 O1 -30.9(10) .
C15 C16 C19 O2 -21.0(11) .
C17 C16 C19 O2 149.7(7) .
C24 N2 C20 C21 -2.1(9) .
Co2 N2 C20 C21 178.8(5) 3_767
N2 C20 C21 C22 2.2(10) .
N2 C20 C21 C25 -176.2(6) .
C20 C21 C22 C23 -1.0(10) .
C25 C21 C22 C23 177.4(6) .
C21 C22 C23 C24 -0.3(10) .
C21 C22 C23 C32 -178.6(6) .
C20 N2 C24 C23 0.6(9) .
Co2 N2 C24 C23 179.8(5) 3_767
C22 C23 C24 N2 0.5(10) .
C32 C23 C24 N2 178.9(6) .
C20 C21 C25 C26 21.3(10) .
C22 C21 C25 C26 -157.1(7) .
C20 C21 C25 C30 -162.7(8) .
C22 C21 C25 C30 19.0(11) .
C30 C25 C26 C27 1.2(12) .
C21 C25 C26 C27 177.6(7) .
C25 C26 C27 C28 -0.9(12) .
C26 C27 C28 C29 0.1(12) .
C26 C27 C28 C31 -176.2(7) .
C27 C28 C29 C30 0.2(13) .
C31 C28 C29 C30 176.5(8) .
C26 C25 C30 C29 -0.9(14) .
C21 C25 C30 C29 -177.0(8) .
C28 C29 C30 C25 0.2(16) .
Co3 O8 C31 O7 46.9(7) 1_655
Co2 O8 C31 O7 -71.5(7) 1_655
Co3 O8 C31 C28 -135.2(4) 1_655
Co2 O8 C31 C28 106.4(5) 1_655
C29 C28 C31 O7 -6.3(10) .
C27 C28 C31 O7 169.9(6) .
C29 C28 C31 O8 175.7(7) .
C27 C28 C31 O8 -8.1(9) .
C22 C23 C32 C33 31.3(10) .
C24 C23 C32 C33 -147.0(7) .
C22 C23 C32 C37 -149.7(7) .
C24 C23 C32 C37 32.0(9) .
C37 C32 C33 C34 -2.0(11) .
C23 C32 C33 C34 177.0(7) .
C32 C33 C34 C35 -0.7(11) .
C33 C34 C35 C36 2.8(10) .
C33 C34 C35 C38 -174.2(6) .
C34 C35 C36 C37 -2.2(10) .
C38 C35 C36 C37 174.8(6) .
C35 C36 C37 C32 -0.5(10) .
C33 C32 C37 C36 2.6(10) .
C23 C32 C37 C36 -176.4(6) .
Co3 O5 C38 O6 22.1(10) .
Co3 O5 C38 C35 -159.2(4) .
Co4 O6 C38 O5 14.0(9) .
Co4 O6 C38 C35 -164.7(4) .
C34 C35 C38 O5 149.4(6) .
C36 C35 C38 O5 -27.5(9) .
C34 C35 C38 O6 -31.7(9) .
C36 C35 C38 O6 151.4(6) .
C43 N3 C39 C40 -0.4(9) .
Co3 N3 C39 C40 -180.0(5) .
N3 C39 C40 C41 -1.7(10) .
N3 C39 C40 C51 179.4(6) .
C39 C40 C41 C42 1.6(10) .
C51 C40 C41 C42 -179.6(6) .
C40 C41 C42 C43 0.5(10) .
C40 C41 C42 C44 -178.3(6) .
C39 N3 C43 C42 2.8(9) .
Co3 N3 C43 C42 -177.6(5) .
C41 C42 C43 N3 -2.9(10) .
C44 C42 C43 N3 176.0(6) .
C41 C42 C44 C49 -15.2(11) .
C43 C42 C44 C49 166.0(7) .
C41 C42 C44 C45 162.9(7) .
C43 C42 C44 C45 -16.0(9) .
C49 C44 C45 C46 1.6(11) .
C42 C44 C45 C46 -176.6(6) .
C44 C45 C46 C47 -1.2(11) .
C45 C46 C47 C48 -0.2(10) .
C45 C46 C47 C50 177.9(6) .
C46 C47 C48 C49 1.2(12) .
C50 C47 C48 C49 -176.9(7) .
C47 C48 C49 C44 -0.8(13) .
C45 C44 C49 C48 -0.6(12) .
C42 C44 C49 C48 177.5(8) .
Co1 O9 C50 O10 -19.7(8) 3_767
Co1 O9 C50 C47 157.6(4) 3_767
Co2 O10 C50 O9 -46.0(7) 3_767
Co3 O10 C50 O9 73.8(6) 3_767
Co2 O10 C50 C47 136.7(4) 3_767
Co3 O10 C50 C47 -103.5(5) 3_767
C46 C47 C50 O9 -173.8(6) .
C48 C47 C50 O9 4.3(9) .
C46 C47 C50 O10 3.7(8) .
C48 C47 C50 O10 -178.2(6) .
C39 C40 C51 C52 -30.5(10) .
C41 C40 C51 C52 150.7(7) .
C39 C40 C51 C56 146.3(7) .
C41 C40 C51 C56 -32.5(10) .
C56 C51 C52 C53 -0.2(11) .
C40 C51 C52 C53 176.6(6) .
C51 C52 C53 C54 0.6(11) .
C52 C53 C54 C55 0.3(10) .
C52 C53 C54 C57 -176.1(6) .
C53 C54 C55 C56 -1.7(11) .
C57 C54 C55 C56 174.6(7) .
C54 C55 C56 C51 2.2(12) .
C52 C51 C56 C55 -1.2(11) .
C40 C51 C56 C55 -178.0(7) .
Co2 O12 C57 O11 -20.2(10) 3_667
Co2 O12 C57 C54 158.7(4) 3_667
Co5 O11 C57 O12 -20.9(9) 3_667
Co5 O11 C57 C54 160.3(4) 3_667
C53 C54 C57 O12 33.1(9) .
C55 C54 C57 O12 -143.2(6) .
C53 C54 C57 O11 -148.0(6) .
C55 C54 C57 O11 35.7(9) .
C62 N4 C58 C59 1.6(11) .
Co5 N4 C58 C59 -176.5(6) 4_565
N4 C58 C59 C60 -3.9(13) .
N4 C58 C59 C63 176.8(7) .
C58 C59 C60 C61 2.5(13) .
C63 C59 C60 C61 -178.3(8) .
C59 C60 C61 C62 0.8(12) .
C59 C60 C61 C70 -179.4(8) .
C58 N4 C62 C61 2.1(11) .
Co5 N4 C62 C61 -179.8(6) 4_565
C60 C61 C62 N4 -3.3(12) .
C70 C61 C62 N4 177.0(7) .
C60 C59 C63 C68 -27.9(16) .
C58 C59 C63 C68 151.3(10) .
C60 C59 C63 C64 140.7(9) .
C58 C59 C63 C64 -40.1(13) .
C68 C63 C64 C65 -12.7(15) .
C59 C63 C64 C65 177.7(9) .
C63 C64 C65 C66 0.2(15) .
C64 C65 C66 C67 11.9(14) .
C64 C65 C66 C69 -176.0(8) .
C65 C66 C67 C68 -11.6(16) .
C69 C66 C67 C68 176.8(9) .
C64 C63 C68 C67 13.5(17) .
C59 C63 C68 C67 -177.8(10) .
C66 C67 C68 C63 -1.4(19) .
Co4 O14 C69 O13 13.4(11) .
Co4 O14 C69 C66 -168.1(5) .
Co3 O13 C69 O14 10.6(9) .
Co3 O13 C69 C66 -167.8(5) .
C67 C66 C69 O14 -167.4(9) .
C65 C66 C69 O14 21.1(10) .
C67 C66 C69 O13 11.2(12) .
C65 C66 C69 O13 -160.3(7) .
C62 C61 C70 C75 -162.9(14) .
C60 C61 C70 C75 17.3(17) .
C62 C61 C70 C75' 151.9(15) .
C60 C61 C70 C75' -27.9(18) .
C62 C61 C70 C71' -32.9(16) .
C60 C61 C70 C71' 147.4(15) .
C62 C61 C70 C71 19.4(14) .
C60 C61 C70 C71 -160.4(12) .
C75 C70 C71 C72 5(2) .
C75' C70 C71 C72 43(2) .
C71' C70 C71 C72 -77.2(18) .
C61 C70 C71 C72 -177.0(12) .
C70 C71 C72 C73 -1(2) .
C75' C70 C75 C74 -81(3) .
C71' C70 C75 C74 42(2) .
C71 C70 C75 C74 -4(3) .
C61 C70 C75 C74 178.3(15) .
C73 C74 C75 C70 -1(3) .
C75 C70 C71' C72' -42(2) .
C75' C70 C71' C72' -5(3) .
C71 C70 C71' C72' 73(2) .
C61 C70 C71' C72' -180.0(17) .
C70 C71' C72' C73 2(3) .
C75 C70 C75' C74' 75(2) .
C71' C70 C75' C74' 3(3) .
C71 C70 C75' C74' -42(2) .
C61 C70 C75' C74' 178.6(17) .
C73 C74' C75' C70 0(3) .
C75 C74 C73 C72 6(2) .
C75 C74 C73 C72' -40(2) .
C75 C74 C73 C74' 79(2) .
C75 C74 C73 C76 -179.7(14) .
C71 C72 C73 C74 -4(2) .
C71 C72 C73 C72' 77.3(18) .
C71 C72 C73 C74' -40.6(19) .
C71 C72 C73 C76 -179.2(12) .
C71' C72' C73 C74 38(2) .
C71' C72' C73 C72 -77(2) .
C71' C72' C73 C74' 1(3) .
C71' C72' C73 C76 178.9(16) .
C75' C74' C73 C74 -78(3) .
C75' C74' C73 C72 42(2) .
C75' C74' C73 C72' -3(3) .
C75' C74' C73 C76 180.0(17) .
Co4 O15 C76 O16 -5.3(10) 2_656
Co4 O15 C76 C73 173.5(4) 2_656
Co1 O16 C76 O15 5.3(10) 2_656
Co1 O16 C76 C73 -173.5(4) 2_656
C74 C73 C76 O15 -22.2(15) .
C72 C73 C76 O15 152.5(10) .
C72' C73 C76 O15 -156.0(14) .
C74' C73 C76 O15 21.5(16) .
C74 C73 C76 O16 156.7(13) .
C72 C73 C76 O16 -28.6(12) .
C72' C73 C76 O16 22.9(15) .
C74' C73 C76 O16 -159.6(14) .
C79 N5 C77 O17 162(2) .
C78 N5 C77 O17 4(3) .
